data_1557672
loop_
_publ_author_name
'Wang, Haoran'
'Xing, Hao'
'Gong, Junyi'
'Zhang, Haoke'
'Zhang, Jun'
'Wei, Peifa'
'Yang, Guojian'
'Lam, Jacky W. Y.'
'Lu, Ran'
'Tang, Ben Zhong'

_publ_section_title
;
 &#x201C;Living&#x201D; luminogens: light driven ACQ-to-AIE transformation
 accompanied with solid-state actuation
;
_journal_issue 6
_journal_name_full 'Materials Horizons'
_journal_page_first 1566
_journal_page_last 1572
_journal_paper_doi 10.1039/D0MH00447B
_journal_volume 7
_journal_year 2020
_chemical_formula_moiety 'C30 H18 F4 N2 O2'
_chemical_formula_sum 'C30 H18 F4 N2 O2'
_chemical_formula_weight 514.46
_space_group_crystal_system monoclinic
_space_group_IT_number 14
_space_group_name_Hall '-P 2ybc'
_space_group_name_H-M_alt 'P 1 21/c 1'
_atom_sites_solution_hydrogens geom
_audit_creation_date 2019-07-23
_audit_creation_method
;
Olex2 1.2-beta
(compiled 2018.05.29 svn.r3508 for OlexSys, GUI svn.r5506)
;
_audit_update_record
;
2019-07-23 deposited with the CCDC.	2020-03-26 downloaded from the CCDC.
;
_cell_angle_alpha 90
_cell_angle_beta 101.3647(16)
_cell_angle_gamma 90
_cell_formula_units_Z 2
_cell_length_a 12.9258(2)
_cell_length_b 11.10764(16)
_cell_length_c 8.24353(13)
_cell_measurement_reflns_used 1242
_cell_measurement_temperature 100.15
_cell_measurement_theta_max 26.246
_cell_measurement_theta_min 2.145
_cell_volume 1160.36(3)
_computing_molecular_graphics 'Olex2 (Dolomanov et al., 2009)'
_computing_publication_material 'Olex2 (Dolomanov et al., 2009)'
_computing_structure_refinement 'ShelXL (Sheldrick, 2015)'
_diffrn_ambient_temperature 100.15
_diffrn_detector 'Image Plate'
_diffrn_detector_type 'Rigaku IP'
_diffrn_measured_fraction_theta_full 0.989
_diffrn_measured_fraction_theta_max 0.989
_diffrn_measurement_device 'four-circle diffractometer'
_diffrn_measurement_device_type 'Rigaku R-AXIS SPIDER IP'
_diffrn_measurement_method '\w scans'
_diffrn_radiation_monochromator graphite
_diffrn_radiation_probe x-ray
_diffrn_radiation_type CuK\a
_diffrn_radiation_wavelength 1.54184
_diffrn_reflns_av_R_equivalents 0.0116
_diffrn_reflns_av_unetI/netI 0.0113
_diffrn_reflns_Laue_measured_fraction_full 0.989
_diffrn_reflns_Laue_measured_fraction_max 0.989
_diffrn_reflns_limit_h_max 9
_diffrn_reflns_limit_h_min -15
_diffrn_reflns_limit_k_max 13
_diffrn_reflns_limit_k_min -12
_diffrn_reflns_limit_l_max 9
_diffrn_reflns_limit_l_min -9
_diffrn_reflns_number 6028
_diffrn_reflns_point_group_measured_fraction_full 0.989
_diffrn_reflns_point_group_measured_fraction_max 0.989
_diffrn_reflns_theta_full 66.500
_diffrn_reflns_theta_max 67.420
_diffrn_reflns_theta_min 5.295
_diffrn_source 'sealed X-ray tube'
_diffrn_source_target Mo
_exptl_absorpt_coefficient_mu 0.975
_exptl_absorpt_correction_T_max 0.76
_exptl_absorpt_correction_T_min 0.42
_exptl_absorpt_correction_type multi-scan
_exptl_crystal_colour colourless
_exptl_crystal_colour_primary colourless
_exptl_crystal_density_diffrn 1.472
_exptl_crystal_description block
_exptl_crystal_F_000 528
_exptl_crystal_size_max 0.22
_exptl_crystal_size_mid 0.16
_exptl_crystal_size_min 0.14
_refine_diff_density_max 0.261
_refine_diff_density_min -0.179
_refine_diff_density_rms 0.039
_refine_ls_extinction_method none
_refine_ls_goodness_of_fit_ref 1.053
_refine_ls_hydrogen_treatment constr
_refine_ls_matrix_type full
_refine_ls_number_parameters 172
_refine_ls_number_reflns 2073
_refine_ls_number_restraints 0
_refine_ls_restrained_S_all 1.053
_refine_ls_R_factor_all 0.0344
_refine_ls_R_factor_gt 0.0333
_refine_ls_shift/su_max 0.000
_refine_ls_shift/su_mean 0.000
_refine_ls_structure_factor_coef Fsqd
_refine_ls_weighting_details 'w=1/[\s^2^(Fo^2^)+(0.0368P)^2^+0.6349P] where P=(Fo^2^+2Fc^2^)/3'
_refine_ls_weighting_scheme calc
_refine_ls_wR_factor_gt 0.0801
_refine_ls_wR_factor_ref 0.0808
_reflns_Friedel_coverage 0.000
_reflns_number_gt 2007
_reflns_number_total 2073
_reflns_threshold_expression 'I > 2\s(I)'
_cod_data_source_file d0mh00447b9.cif
_cod_data_source_block ran2cult
_cod_depositor_comments
;Adding full bibliography for 1557668--1557673.cif.

 Adding full bibliography for 1557668--1557673.cif.
;
_cod_database_code 1557672
_shelx_shelxl_version_number 2018/3
_shelx_space_group_comment
;
The symmetry employed for this shelxl refinement is uniquely defined
by the following loop, which should always be used as a source of
symmetry information in preference to the above space-group names.
They are only intended as comments.
;
_olex2_refinement_description
;
1. Fixed Uiso
 At 1.2 times of:
  All C(H) groups
2.a Ternary CH refined with riding coordinates:
 C9(H9), C12(H12)
2.b Aromatic/amide H refined with riding coordinates:
 C5(H5), C7(H7), C8(H8), C15(H15), C16(H16), C18(H18), C19(H19)
;
_olex2_submission_special_instructions 'No special instructions were received'

loop_
_space_group_symop_operation_xyz
'x, y, z'
'-x, y+1/2, -z+1/2'
'-x, -y, -z'
'x, -y-1/2, z-1/2'

loop_
_atom_site_label
_atom_site_type_symbol
_atom_site_fract_x
_atom_site_fract_y
_atom_site_fract_z
_atom_site_U_iso_or_equiv
_atom_site_adp_type
_atom_site_occupancy
_atom_site_site_symmetry_order
_atom_site_calc_flag
_atom_site_refinement_flags_posn
_atom_site_refinement_flags_adp
_atom_site_refinement_flags_occupancy
_atom_site_disorder_assembly
_atom_site_disorder_group
F1 F 0.29311(6) 0.64528(7) -0.01505(9) 0.0242(2) Uani 1 1 d . . . . .
F2 F 0.07091(6) 0.35306(7) 0.14264(10) 0.0249(2) Uani 1 1 d . . . . .
O3 O -0.21410(7) 0.67602(8) 0.51126(11) 0.0200(2) Uani 1 1 d . . . . .
N4 N -0.22741(8) 0.51440(9) 0.34315(13) 0.0169(2) Uani 1 1 d . . . . .
C5 C 0.11547(10) 0.66099(11) 0.27182(15) 0.0164(3) Uani 1 1 d . . . . .
H5 H 0.092805 0.717762 0.343642 0.020 Uiso 1 1 calc R . . . .
C6 C 0.07486(9) 0.54459(11) 0.26359(14) 0.0137(3) Uani 1 1 d . . . . .
C7 C 0.18854(10) 0.69635(12) 0.17737(15) 0.0184(3) Uani 1 1 d . . . . .
H7 H 0.215623 0.776085 0.183826 0.022 Uiso 1 1 calc R . . . .
C8 C 0.18257(10) 0.49644(12) 0.05882(15) 0.0184(3) Uani 1 1 d . . . . .
H8 H 0.205090 0.440174 -0.013798 0.022 Uiso 1 1 calc R . . . .
C9 C -0.04848(9) 0.58293(10) 0.47896(15) 0.0141(3) Uani 1 1 d . . . . .
H9 H -0.016069 0.664952 0.484571 0.017 Uiso 1 1 calc R . . . .
C10 C 0.11022(10) 0.46667(11) 0.15459(15) 0.0164(3) Uani 1 1 d . . . . .
C11 C -0.16541(10) 0.58780(11) 0.43711(15) 0.0154(3) Uani 1 1 d . . . . .
C12 C -0.00046(9) 0.49692(11) 0.36564(14) 0.0135(3) Uani 1 1 d . . . . .
H12 H -0.058336 0.451251 0.292860 0.016 Uiso 1 1 calc R . . . .
C13 C -0.32930(10) 0.55469(11) 0.35073(15) 0.0177(3) Uani 1 1 d . . . . .
C14 C 0.22026(9) 0.61264(12) 0.07469(15) 0.0176(3) Uani 1 1 d . . . . .
C15 C -0.51473(11) 0.57301(14) 0.30821(19) 0.0286(3) Uani 1 1 d . . . . .
H15 H -0.583481 0.545944 0.259022 0.034 Uiso 1 1 calc R . . . .
C16 C -0.50420(11) 0.67302(14) 0.4125(2) 0.0308(3) Uani 1 1 d . . . . .
H16 H -0.565914 0.712295 0.431903 0.037 Uiso 1 1 calc R . . . .
C17 C -0.32047(10) 0.65401(12) 0.45431(16) 0.0195(3) Uani 1 1 d . . . . .
C18 C -0.42801(10) 0.51193(13) 0.27414(17) 0.0239(3) Uani 1 1 d . . . . .
H18 H -0.435583 0.444330 0.202171 0.029 Uiso 1 1 calc R . . . .
C19 C -0.40595(11) 0.71677(13) 0.48875(19) 0.0274(3) Uani 1 1 d . . . . .
H19 H -0.398058 0.785010 0.559590 0.033 Uiso 1 1 calc R . . . .

loop_
_atom_site_aniso_label
_atom_site_aniso_U_11
_atom_site_aniso_U_22
_atom_site_aniso_U_33
_atom_site_aniso_U_23
_atom_site_aniso_U_13
_atom_site_aniso_U_12
F1 0.0218(4) 0.0310(4) 0.0227(4) 0.0035(3) 0.0117(3) -0.0047(3)
F2 0.0311(4) 0.0157(4) 0.0321(4) -0.0083(3) 0.0164(3) -0.0071(3)
O3 0.0174(4) 0.0183(5) 0.0251(5) -0.0022(4) 0.0067(4) 0.0033(3)
N4 0.0139(5) 0.0175(5) 0.0196(5) 0.0010(4) 0.0041(4) 0.0026(4)
C5 0.0179(6) 0.0154(6) 0.0159(6) -0.0008(5) 0.0035(5) 0.0001(5)
C6 0.0120(5) 0.0155(6) 0.0129(6) 0.0016(4) 0.0010(4) 0.0014(4)
C7 0.0192(6) 0.0169(6) 0.0186(6) 0.0019(5) 0.0023(5) -0.0033(5)
C8 0.0188(6) 0.0216(7) 0.0159(6) -0.0023(5) 0.0058(5) 0.0017(5)
C9 0.0152(6) 0.0119(5) 0.0159(6) 0.0008(5) 0.0050(4) 0.0001(4)
C10 0.0176(6) 0.0137(6) 0.0178(6) -0.0011(5) 0.0030(5) -0.0025(5)
C11 0.0170(6) 0.0148(6) 0.0156(6) 0.0040(5) 0.0063(5) 0.0040(5)
C12 0.0129(5) 0.0124(6) 0.0155(6) -0.0001(4) 0.0033(5) 0.0004(4)
C13 0.0156(6) 0.0192(6) 0.0192(6) 0.0051(5) 0.0053(5) 0.0038(5)
C14 0.0132(6) 0.0248(7) 0.0151(6) 0.0060(5) 0.0036(5) -0.0012(5)
C15 0.0152(6) 0.0361(8) 0.0338(8) 0.0111(6) 0.0032(6) 0.0023(6)
C16 0.0196(7) 0.0326(8) 0.0432(9) 0.0108(7) 0.0132(6) 0.0117(6)
C17 0.0160(6) 0.0202(6) 0.0231(6) 0.0042(5) 0.0062(5) 0.0034(5)
C18 0.0192(6) 0.0266(7) 0.0253(7) 0.0012(5) 0.0031(5) 0.0008(5)
C19 0.0253(7) 0.0238(7) 0.0356(8) -0.0002(6) 0.0124(6) 0.0074(6)

loop_
_atom_type_symbol
_atom_type_description
_atom_type_scat_dispersion_real
_atom_type_scat_dispersion_imag
_atom_type_scat_source
C C 0.0181 0.0091 'International Tables Vol C Tables 4.2.6.8 and 6.1.1.4'
H H 0.0000 0.0000 'International Tables Vol C Tables 4.2.6.8 and 6.1.1.4'
F F 0.0727 0.0534 'International Tables Vol C Tables 4.2.6.8 and 6.1.1.4'
N N 0.0311 0.0180 'International Tables Vol C Tables 4.2.6.8 and 6.1.1.4'
O O 0.0492 0.0322 'International Tables Vol C Tables 4.2.6.8 and 6.1.1.4'

loop_
_geom_angle_atom_site_label_1
_geom_angle_atom_site_label_2
_geom_angle_atom_site_label_3
_geom_angle
_geom_angle_site_symmetry_1
_geom_angle_site_symmetry_3
_geom_angle_publ_flag
C11 O3 C17 103.59(10) . . ?
C11 N4 C13 104.43(10) . . ?
C6 C5 C7 121.67(12) . . ?
C5 C6 C12 125.42(11) . . ?
C10 C6 C5 116.20(11) . . ?
C10 C6 C12 118.35(11) . . ?
C14 C7 C5 118.10(12) . . ?
C14 C8 C10 115.98(11) . . ?
C11 C9 C12 115.77(10) . 3_566 ?
C11 C9 C12 113.15(10) . . ?
C12 C9 C12 89.93(9) . 3_566 ?
F2 C10 C6 117.42(11) . . ?
F2 C10 C8 117.94(11) . . ?
C8 C10 C6 124.64(12) . . ?
O3 C11 C9 117.28(10) . . ?
N4 C11 O3 115.72(11) . . ?
N4 C11 C9 126.93(11) . . ?
C6 C12 C9 116.78(9) . 3_566 ?
C6 C12 C9 120.07(10) . . ?
C9 C12 C9 90.07(9) . 3_566 ?
C17 C13 N4 108.49(11) . . ?
C17 C13 C18 120.55(12) . . ?
C18 C13 N4 130.96(12) . . ?
F1 C14 C7 118.61(11) . . ?
F1 C14 C8 118.00(11) . . ?
C7 C14 C8 123.39(11) . . ?
C18 C15 C16 122.03(13) . . ?
C19 C16 C15 121.80(13) . . ?
O3 C17 C13 107.77(11) . . ?
C19 C17 O3 128.46(13) . . ?
C19 C17 C13 123.77(13) . . ?
C15 C18 C13 116.56(13) . . ?
C17 C19 C16 115.28(13) . . ?

loop_
_geom_bond_atom_site_label_1
_geom_bond_atom_site_label_2
_geom_bond_distance
_geom_bond_site_symmetry_2
_geom_bond_publ_flag
F1 C14 1.3565(14) . ?
F2 C10 1.3567(14) . ?
O3 C11 1.3717(15) . ?
O3 C17 1.3843(15) . ?
N4 C11 1.2893(17) . ?
N4 C13 1.4040(16) . ?
C5 C6 1.3920(17) . ?
C5 C7 1.3936(18) . ?
C6 C10 1.3883(17) . ?
C6 C12 1.5030(16) . ?
C7 C14 1.3733(19) . ?
C8 C10 1.3777(18) . ?
C8 C14 1.3766(18) . ?
C9 C11 1.4835(17) . ?
C9 C12 1.5489(16) . ?
C9 C12 1.5839(16) 3_566 ?
C13 C17 1.3859(19) . ?
C13 C18 1.3910(19) . ?
C15 C16 1.395(2) . ?
C15 C18 1.386(2) . ?
C16 C19 1.389(2) . ?
C17 C19 1.3824(18) . ?

loop_
_geom_torsion_atom_site_label_1
_geom_torsion_atom_site_label_2
_geom_torsion_atom_site_label_3
_geom_torsion_atom_site_label_4
_geom_torsion
_geom_torsion_site_symmetry_1
_geom_torsion_site_symmetry_2
_geom_torsion_site_symmetry_3
_geom_torsion_site_symmetry_4
_geom_torsion_publ_flag
O3 C17 C19 C16 179.91(13) . . . . ?
N4 C13 C17 O3 0.03(14) . . . . ?
N4 C13 C17 C19 179.58(12) . . . . ?
N4 C13 C18 C15 179.96(13) . . . . ?
C5 C6 C10 F2 -179.22(10) . . . . ?
C5 C6 C10 C8 1.14(18) . . . . ?
C5 C6 C12 C9 -100.53(14) . . . 3_566 ?
C5 C6 C12 C9 6.55(17) . . . . ?
C5 C7 C14 F1 -178.55(10) . . . . ?
C5 C7 C14 C8 0.90(19) . . . . ?
C6 C5 C7 C14 -0.12(18) . . . . ?
C7 C5 C6 C10 -0.83(17) . . . . ?
C7 C5 C6 C12 177.28(11) . . . . ?
C10 C6 C12 C9 -175.38(11) . . . . ?
C10 C6 C12 C9 77.54(14) . . . 3_566 ?
C10 C8 C14 F1 178.83(10) . . . . ?
C10 C8 C14 C7 -0.63(19) . . . . ?
C11 O3 C17 C13 0.15(13) . . . . ?
C11 O3 C17 C19 -179.37(13) . . . . ?
C11 N4 C13 C17 -0.22(13) . . . . ?
C11 N4 C13 C18 179.43(13) . . . . ?
C11 C9 C12 C6 120.40(11) . . . . ?
C11 C9 C12 C9 -118.18(11) . . . 3_566 ?
C12 C6 C10 F2 2.54(16) . . . . ?
C12 C6 C10 C8 -177.10(11) . . . . ?
C12 C9 C11 O3 -169.21(10) . . . . ?
C12 C9 C11 O3 88.97(13) 3_566 . . . ?
C12 C9 C11 N4 -87.81(15) 3_566 . . . ?
C12 C9 C11 N4 14.02(17) . . . . ?
C12 C9 C12 C6 -121.42(12) 3_566 . . . ?
C12 C9 C12 C9 0.001(0) 3_566 . . 3_566 ?
C13 N4 C11 O3 0.34(14) . . . . ?
C13 N4 C11 C9 177.16(11) . . . . ?
C13 C17 C19 C16 0.5(2) . . . . ?
C14 C8 C10 F2 179.92(10) . . . . ?
C14 C8 C10 C6 -0.44(19) . . . . ?
C15 C16 C19 C17 -0.3(2) . . . . ?
C16 C15 C18 C13 0.6(2) . . . . ?
C17 O3 C11 N4 -0.32(14) . . . . ?
C17 O3 C11 C9 -177.46(10) . . . . ?
C17 C13 C18 C15 -0.44(19) . . . . ?
C18 C13 C17 O3 -179.65(11) . . . . ?
C18 C13 C17 C19 -0.1(2) . . . . ?
C18 C15 C16 C19 -0.3(2) . . . . ?
